data_4350483
loop_
_publ_author_name
'Schuster, Oliver'
'Raubenheimer, Helgard G.'

_publ_section_title
;
 Synthesis of the first rNHC (remote N-heterocyclic carbene) complexes
 with no heteroatom in the carbene carbon-containing ring.
;
_journal_issue 20
_journal_name_full 'Inorganic chemistry'
_journal_page_first 7997
_journal_page_last 7999
_journal_paper_doi 10.1021/ic060963k
_journal_volume 45
_journal_year 2006
_chemical_formula_sum 'C50 H45 Cl5 F3 N O3 P2 Pd S'
_chemical_formula_weight 1142.52
_space_group_IT_number 2
_space_group_name_Hall '-P 1'
_space_group_name_H-M_alt 'P -1'
_symmetry_cell_setting triclinic
_symmetry_space_group_name_H-M 'P -1'
_atom_sites_solution_hydrogens geom
_atom_sites_solution_primary direct
_atom_sites_solution_secondary difmap
_audit_creation_method SHELXL-97
_cell_angle_alpha 80.788(5)
_cell_angle_beta 75.116(5)
_cell_angle_gamma 72.122(5)
_cell_formula_units_Z 2
_cell_length_a 11.033(3)
_cell_length_b 13.351(4)
_cell_length_c 18.598(5)
_cell_measurement_reflns_used 4368
_cell_measurement_temperature 100(2)
_cell_measurement_theta_max 25.236
_cell_measurement_theta_min 2.500
_cell_volume 2509.9(12)
_computing_cell_refinement 'SAINT (Bruker, 2002)'
_computing_data_collection 'SMART (Bruker, 2001)'
_computing_data_reduction 'SAINT (Bruker, 2002)'
_computing_molecular_graphics 'SHELXL-97 (Sheldrick, 1997)'
_computing_publication_material 'SHELXL-97 (Sheldrick, 1997)'
_computing_structure_refinement 'SHELXL-97 (Sheldrick, 1997)'
_computing_structure_solution 'SHELXL-97 (Sheldrick, 1997)'
_diffrn_ambient_temperature 100(2)
_diffrn_measured_fraction_theta_full 0.971
_diffrn_measured_fraction_theta_max 0.971
_diffrn_measurement_device_type 'Bruker APEX CCD area-detector'
_diffrn_measurement_method \w
_diffrn_radiation_monochromator graphite
_diffrn_radiation_source 'fine-focus sealed tube'
_diffrn_radiation_type MoK\a
_diffrn_radiation_wavelength 0.71073
_diffrn_reflns_av_R_equivalents 0.0235
_diffrn_reflns_av_sigmaI/netI 0.0550
_diffrn_reflns_limit_h_max 13
_diffrn_reflns_limit_h_min -13
_diffrn_reflns_limit_k_max 16
_diffrn_reflns_limit_k_min -14
_diffrn_reflns_limit_l_max 22
_diffrn_reflns_limit_l_min -10
_diffrn_reflns_number 13256
_diffrn_reflns_theta_full 25.68
_diffrn_reflns_theta_max 25.68
_diffrn_reflns_theta_min 1.99
_exptl_absorpt_coefficient_mu 0.795
_exptl_absorpt_correction_T_max 0.9247
_exptl_absorpt_correction_T_min 0.7259
_exptl_absorpt_correction_type multi-scan
_exptl_absorpt_process_details 'SADABS (Sheldrick, 1997)'
_exptl_crystal_colour colourless
_exptl_crystal_density_diffrn 1.512
_exptl_crystal_density_method 'not measured'
_exptl_crystal_description block
_exptl_crystal_F_000 1160
_exptl_crystal_size_max 0.21
_exptl_crystal_size_mid 0.21
_exptl_crystal_size_min 0.11
_refine_diff_density_max 0.876
_refine_diff_density_min -0.924
_refine_diff_density_rms 0.096
_refine_ls_extinction_method none
_refine_ls_goodness_of_fit_ref 1.026
_refine_ls_hydrogen_treatment riding
_refine_ls_matrix_type full
_refine_ls_number_parameters 597
_refine_ls_number_reflns 9277
_refine_ls_number_restraints 0
_refine_ls_restrained_S_all 1.026
_refine_ls_R_factor_all 0.0653
_refine_ls_R_factor_gt 0.0432
_refine_ls_shift/su_max 0.007
_refine_ls_shift/su_mean 0.000
_refine_ls_structure_factor_coef Fsqd
_refine_ls_weighting_details 'calc w=1/[\s^2^(Fo^2^)+(0.0540P)^2^+1.3665P] where P=(Fo^2^+2Fc^2^)/3'
_refine_ls_weighting_scheme calc
_refine_ls_wR_factor_gt 0.0973
_refine_ls_wR_factor_ref 0.1079
_reflns_number_gt 7036
_reflns_number_total 9277
_reflns_threshold_expression >2sigma(I)
_cod_data_source_file ic060963ksi20060530_113542.cif
_cod_data_source_block os9
_cod_original_cell_volume 2510.0(13)
_cod_original_sg_symbol_H-M P-1
_cod_database_code 4350483

loop_
_symmetry_equiv_pos_as_xyz
'x, y, z'
'-x, -y, -z'

loop_
_atom_site_label
_atom_site_type_symbol
_atom_site_fract_x
_atom_site_fract_y
_atom_site_fract_z
_atom_site_U_iso_or_equiv
_atom_site_adp_type
_atom_site_occupancy
_atom_site_symmetry_multiplicity
_atom_site_calc_flag
_atom_site_refinement_flags
Pd1 Pd 0.80755(3) 0.80048(2) 0.719875(15) 0.01455(9) Uani 1 1 d .
P1 P 0.90837(9) 0.69127(7) 0.62237(5) 0.0160(2) Uani 1 1 d .
Cl1 Cl 0.59812(9) 0.84168(7) 0.68924(5) 0.0222(2) Uani 1 1 d .
P2 P 0.71517(9) 0.90140(7) 0.82095(5) 0.0160(2) Uani 1 1 d .
S1 S 0.78444(9) 0.43188(7) 0.89212(6) 0.0206(2) Uani 1 1 d .
Cl96 Cl 0.18988(13) 0.07918(10) 0.70874(8) 0.0517(3) Uani 1 1 d .
Cl97 Cl 0.29183(13) 0.16091(10) 0.80998(8) 0.0530(4) Uani 1 1 d .
Cl98 Cl 0.40383(14) 0.13926(12) 0.54706(8) 0.0604(4) Uani 1 1 d .
Cl99 Cl 0.64454(17) 0.19913(16) 0.48722(9) 0.0757(5) Uani 1 1 d .
F1 F 0.8632(2) 0.23029(17) 0.86763(13) 0.0312(6) Uani 1 1 d .
C7 C 0.9811(3) 0.7683(3) 0.7460(2) 0.0164(8) Uani 1 1 d .
F2 F 1.0062(2) 0.31538(19) 0.82139(14) 0.0365(6) Uani 1 1 d .
C215 C 0.4802(4) 0.7216(3) 0.9395(2) 0.0258(9) Uani 1 1 d .
H215 H 0.4886 0.6482 0.9508 0.031 Uiso 1 1 calc R
F3 F 0.8469(3) 0.33682(19) 0.76870(13) 0.0372(6) Uani 1 1 d .
O2 O 0.8373(3) 0.4030(2) 0.95800(16) 0.0308(7) Uani 1 1 d .
O1 O 0.6521(3) 0.4280(2) 0.90225(18) 0.0334(7) Uani 1 1 d .
O3 O 0.8143(3) 0.5227(2) 0.84651(16) 0.0288(7) Uani 1 1 d .
C99 C 0.8796(4) 0.3236(3) 0.8341(2) 0.0244(9) Uani 1 1 d .
N1 N 1.1819(3) 0.5628(2) 0.85966(17) 0.0180(7) Uani 1 1 d .
C121 C 0.8011(4) 0.6203(3) 0.6080(2) 0.0192(8) Uani 1 1 d .
C221 C 0.6622(4) 1.0425(3) 0.7947(2) 0.0193(8) Uani 1 1 d .
C216 C 0.5829(4) 0.7550(3) 0.8926(2) 0.0198(8) Uani 1 1 d .
H216 H 0.6593 0.7049 0.8695 0.024 Uiso 1 1 calc R
C211 C 0.5732(4) 0.8636(3) 0.8794(2) 0.0178(8) Uani 1 1 d .
C111 C 1.0572(4) 0.5878(3) 0.6343(2) 0.0224(9) Uani 1 1 d .
C5 C 1.1903(4) 0.8023(3) 0.7288(2) 0.0212(8) Uani 1 1 d .
H5 H 1.2474 0.8450 0.7067 0.025 Uiso 1 1 calc R
C8 C 1.0179(3) 0.6814(3) 0.79545(19) 0.0161(8) Uani 1 1 d .
H8 H 0.9585 0.6411 0.8186 0.019 Uiso 1 1 calc R
C112 C 1.0569(4) 0.4853(3) 0.6608(2) 0.0360(11) Uani 1 1 d .
H112 H 0.9799 0.4639 0.6676 0.043 Uiso 1 1 calc R
C232 C 0.9127(4) 0.9478(3) 0.8669(2) 0.0243(9) Uani 1 1 d .
H232 H 0.9170 0.9956 0.8233 0.029 Uiso 1 1 calc R
C212 C 0.4600(4) 0.9358(3) 0.9113(2) 0.0230(9) Uani 1 1 d .
H212 H 0.4534 1.0092 0.9033 0.028 Uiso 1 1 calc R
C231 C 0.8179(4) 0.8921(3) 0.8859(2) 0.0191(8) Uani 1 1 d .
C226 C 0.6375(4) 1.1151(3) 0.8461(3) 0.0285(10) Uani 1 1 d .
H226 H 0.6472 1.0910 0.8957 0.034 Uiso 1 1 calc R
C131 C 0.9574(4) 0.7626(3) 0.5331(2) 0.0190(8) Uani 1 1 d .
C21 C 1.3437(4) 0.4303(3) 0.9200(2) 0.0253(9) Uani 1 1 d .
H21A H 1.2904 0.4399 0.9707 0.038 Uiso 1 1 calc R
H21B H 1.4361 0.4155 0.9207 0.038 Uiso 1 1 calc R
H21C H 1.3304 0.3710 0.9010 0.038 Uiso 1 1 calc R
C2 C 1.3046(4) 0.5285(3) 0.8704(2) 0.0204(8) Uani 1 1 d .
C236 C 0.8151(4) 0.8219(3) 0.9507(2) 0.0257(9) Uani 1 1 d .
H236 H 0.7514 0.7839 0.9646 0.031 Uiso 1 1 calc R
C124 C 0.6388(4) 0.5051(3) 0.5927(3) 0.0400(12) Uani 1 1 d .
H124 H 0.5847 0.4646 0.5874 0.048 Uiso 1 1 calc R
C10 C 1.2324(4) 0.7118(3) 0.7766(2) 0.0203(8) Uani 1 1 d .
C222 C 0.6465(4) 1.0788(3) 0.7218(2) 0.0246(9) Uani 1 1 d .
H222 H 0.6649 1.0299 0.6859 0.029 Uiso 1 1 calc R
C132 C 1.0512(4) 0.7122(3) 0.4744(2) 0.0261(9) Uani 1 1 d .
H132 H 1.0910 0.6383 0.4809 0.031 Uiso 1 1 calc R
C9 C 1.1419(4) 0.6524(3) 0.8117(2) 0.0176(8) Uani 1 1 d .
C122 C 0.7847(4) 0.6119(3) 0.5373(2) 0.0234(9) Uani 1 1 d .
H122 H 0.8291 0.6457 0.4942 0.028 Uiso 1 1 calc R
C4 C 1.3596(4) 0.6755(3) 0.7900(2) 0.0241(9) Uani 1 1 d .
H4 H 1.4209 0.7145 0.7680 0.029 Uiso 1 1 calc R
C126 C 0.7323(4) 0.5729(3) 0.6706(2) 0.0281(9) Uani 1 1 d .
H126 H 0.7400 0.5805 0.7191 0.034 Uiso 1 1 calc R
C224 C 0.5810(5) 1.2566(3) 0.7537(3) 0.0432(13) Uani 1 1 d .
H224 H 0.5522 1.3303 0.7400 0.052 Uiso 1 1 calc R
C225 C 0.5989(4) 1.2219(3) 0.8254(3) 0.0404(12) Uani 1 1 d .
H225 H 0.5846 1.2715 0.8602 0.048 Uiso 1 1 calc R
C114 C 1.2812(5) 0.4439(5) 0.6689(3) 0.0576(17) Uani 1 1 d .
H114 H 1.3573 0.3948 0.6814 0.069 Uiso 1 1 calc R
C133 C 1.0875(4) 0.7676(3) 0.4069(2) 0.0303(10) Uani 1 1 d .
H133 H 1.1504 0.7321 0.3670 0.036 Uiso 1 1 calc R
C235 C 0.9044(4) 0.8075(4) 0.9946(2) 0.0338(10) Uani 1 1 d .
H235 H 0.9021 0.7594 1.0381 0.041 Uiso 1 1 calc R
C234 C 0.9970(4) 0.8630(4) 0.9749(2) 0.0352(11) Uani 1 1 d .
H234 H 1.0584 0.8529 1.0049 0.042 Uiso 1 1 calc R
C3 C 1.3949(4) 0.5848(3) 0.8343(2) 0.0237(9) Uani 1 1 d .
H3 H 1.4821 0.5594 0.8410 0.028 Uiso 1 1 calc R
C6 C 1.0688(4) 0.8299(3) 0.7135(2) 0.0218(8) Uani 1 1 d .
H6 H 1.0430 0.8910 0.6809 0.026 Uiso 1 1 calc R
C115 C 1.2823(5) 0.5462(5) 0.6419(3) 0.0464(14) Uani 1 1 d .
H115 H 1.3594 0.5673 0.6355 0.056 Uiso 1 1 calc R
C233 C 1.0001(4) 0.9325(4) 0.9125(2) 0.0320(10) Uani 1 1 d .
H233 H 1.0632 0.9711 0.8999 0.038 Uiso 1 1 calc R
C135 C 0.9376(4) 0.9266(3) 0.4548(2) 0.0325(10) Uani 1 1 d .
H135 H 0.8984 1.0005 0.4478 0.039 Uiso 1 1 calc R
C136 C 0.9001(4) 0.8704(3) 0.5231(2) 0.0252(9) Uani 1 1 d .
H136 H 0.8355 0.9059 0.5623 0.030 Uiso 1 1 calc R
C214 C 0.3667(4) 0.7935(4) 0.9698(2) 0.0303(10) Uani 1 1 d .
H214 H 0.2959 0.7698 1.0006 0.036 Uiso 1 1 calc R
C125 C 0.6530(4) 0.5150(3) 0.6628(3) 0.0361(11) Uani 1 1 d .
H125 H 0.6078 0.4817 0.7057 0.043 Uiso 1 1 calc R
C116 C 1.1718(4) 0.6181(4) 0.6240(2) 0.0326(10) Uani 1 1 d .
H116 H 1.1734 0.6881 0.6048 0.039 Uiso 1 1 calc R
C213 C 0.3553(4) 0.9008(3) 0.9554(2) 0.0295(10) Uani 1 1 d .
H213 H 0.2760 0.9506 0.9756 0.035 Uiso 1 1 calc R
C134 C 1.0310(4) 0.8753(4) 0.3981(2) 0.0333(10) Uani 1 1 d .
H134 H 1.0571 0.9142 0.3523 0.040 Uiso 1 1 calc R
C123 C 0.7042(4) 0.5547(3) 0.5300(3) 0.0325(10) Uani 1 1 d .
H123 H 0.6933 0.5492 0.4818 0.039 Uiso 1 1 calc R
C223 C 0.6041(4) 1.1865(3) 0.7022(3) 0.0388(12) Uani 1 1 d .
H223 H 0.5911 1.2115 0.6532 0.047 Uiso 1 1 calc R
C11 C 1.0840(4) 0.5067(3) 0.8977(2) 0.0273(9) Uani 1 1 d .
H11A H 1.0647 0.4718 0.8611 0.041 Uiso 1 1 calc R
H11B H 1.0039 0.5572 0.9214 0.041 Uiso 1 1 calc R
H11C H 1.1182 0.4535 0.9358 0.041 Uiso 1 1 calc R
C98 C 0.3146(5) 0.0572(4) 0.7565(3) 0.0589(16) Uani 1 1 d .
H98A H 0.3992 0.0479 0.7199 0.071 Uiso 1 1 calc R
H98B H 0.3187 -0.0090 0.7897 0.071 Uiso 1 1 calc R
C113 C 1.1701(5) 0.4130(4) 0.6776(3) 0.0561(16) Uani 1 1 d .
H113 H 1.1702 0.3422 0.6952 0.067 Uiso 1 1 calc R
C97 C 0.5191(5) 0.1623(5) 0.4665(3) 0.0515(14) Uani 1 1 d .
H97A H 0.5571 0.0974 0.4398 0.062 Uiso 1 1 calc R
H97B H 0.4749 0.2190 0.4328 0.062 Uiso 1 1 calc R

loop_
_atom_site_aniso_label
_atom_site_aniso_U_11
_atom_site_aniso_U_22
_atom_site_aniso_U_33
_atom_site_aniso_U_23
_atom_site_aniso_U_13
_atom_site_aniso_U_12
Pd1 0.01495(15) 0.01313(14) 0.01515(15) -0.00182(10) -0.00490(11) -0.00170(10)
P1 0.0156(5) 0.0157(5) 0.0161(5) -0.0026(4) -0.0041(4) -0.0024(4)
Cl1 0.0195(5) 0.0218(5) 0.0261(5) -0.0056(4) -0.0093(4) -0.0016(4)
P2 0.0165(5) 0.0153(5) 0.0158(5) -0.0024(4) -0.0053(4) -0.0019(4)
S1 0.0175(5) 0.0175(5) 0.0269(5) -0.0009(4) -0.0073(4) -0.0035(4)
Cl96 0.0491(8) 0.0410(7) 0.0753(10) 0.0064(6) -0.0308(7) -0.0189(6)
Cl97 0.0494(8) 0.0463(7) 0.0560(8) -0.0147(6) -0.0265(7) 0.0144(6)
Cl98 0.0545(9) 0.0645(9) 0.0605(9) 0.0074(7) -0.0105(7) -0.0225(7)
Cl99 0.0663(11) 0.1219(15) 0.0550(9) -0.0188(9) -0.0048(8) -0.0510(10)
F1 0.0408(15) 0.0176(11) 0.0336(14) 0.0008(10) -0.0097(11) -0.0065(10)
C7 0.0181(19) 0.0159(18) 0.0160(19) -0.0081(15) -0.0037(15) -0.0026(15)
F2 0.0235(13) 0.0361(14) 0.0441(16) -0.0091(12) 0.0024(11) -0.0052(11)
C215 0.035(2) 0.029(2) 0.021(2) 0.0027(17) -0.0143(18) -0.0156(19)
F3 0.0588(18) 0.0347(14) 0.0232(13) 0.0001(11) -0.0156(12) -0.0164(13)
O2 0.0318(17) 0.0313(16) 0.0266(16) -0.0054(13) -0.0097(13) -0.0006(13)
O1 0.0164(15) 0.0285(16) 0.054(2) -0.0041(14) -0.0059(14) -0.0057(12)
O3 0.0322(17) 0.0170(14) 0.0393(17) 0.0025(12) -0.0126(14) -0.0085(12)
C99 0.027(2) 0.022(2) 0.025(2) 0.0031(17) -0.0103(18) -0.0086(17)
N1 0.0169(16) 0.0204(16) 0.0167(16) -0.0019(13) -0.0048(13) -0.0043(13)
C121 0.0179(19) 0.0104(17) 0.026(2) -0.0054(15) -0.0047(16) 0.0018(14)
C221 0.0157(19) 0.0142(18) 0.030(2) 0.0004(16) -0.0088(16) -0.0050(15)
C216 0.022(2) 0.0213(19) 0.0183(19) -0.0023(16) -0.0089(16) -0.0058(16)
C211 0.019(2) 0.0195(19) 0.0157(19) 0.0008(15) -0.0055(15) -0.0069(15)
C111 0.019(2) 0.028(2) 0.0147(19) -0.0049(16) -0.0040(16) 0.0031(16)
C5 0.021(2) 0.0177(19) 0.026(2) -0.0052(16) -0.0022(17) -0.0083(16)
C8 0.0137(18) 0.0200(19) 0.0148(18) -0.0028(15) -0.0018(15) -0.0053(15)
C112 0.029(2) 0.031(2) 0.028(2) 0.0071(19) 0.0032(19) 0.0081(18)
C232 0.022(2) 0.030(2) 0.021(2) -0.0070(17) -0.0063(17) -0.0039(17)
C212 0.021(2) 0.025(2) 0.019(2) -0.0001(17) -0.0035(16) -0.0032(16)
C231 0.022(2) 0.0167(18) 0.0169(19) -0.0080(15) -0.0059(16) 0.0012(15)
C226 0.023(2) 0.022(2) 0.043(3) -0.0117(19) -0.0118(19) -0.0006(17)
C131 0.018(2) 0.0215(19) 0.021(2) 0.0017(16) -0.0067(16) -0.0093(15)
C21 0.020(2) 0.028(2) 0.027(2) -0.0030(18) -0.0122(17) 0.0005(17)
C2 0.016(2) 0.026(2) 0.020(2) -0.0108(16) -0.0072(16) 0.0003(16)
C236 0.029(2) 0.025(2) 0.022(2) -0.0029(17) -0.0070(18) -0.0044(17)
C124 0.026(2) 0.031(2) 0.066(4) -0.023(2) 0.000(2) -0.0111(19)
C10 0.019(2) 0.023(2) 0.021(2) -0.0066(16) -0.0035(16) -0.0076(16)
C222 0.022(2) 0.022(2) 0.028(2) 0.0024(17) -0.0046(17) -0.0068(16)
C132 0.024(2) 0.026(2) 0.025(2) -0.0040(18) -0.0007(17) -0.0045(17)
C9 0.019(2) 0.0178(18) 0.0158(19) -0.0071(15) -0.0021(15) -0.0040(15)
C122 0.020(2) 0.023(2) 0.027(2) -0.0055(17) -0.0060(17) -0.0049(16)
C4 0.017(2) 0.031(2) 0.027(2) -0.0089(18) -0.0024(17) -0.0105(17)
C126 0.030(2) 0.022(2) 0.030(2) -0.0022(18) 0.0011(19) -0.0104(18)
C224 0.038(3) 0.018(2) 0.077(4) 0.005(2) -0.023(3) -0.0086(19)
C225 0.033(3) 0.023(2) 0.074(4) -0.021(2) -0.022(3) -0.0038(19)
C114 0.030(3) 0.090(5) 0.024(3) -0.003(3) -0.008(2) 0.026(3)
C133 0.028(2) 0.037(2) 0.021(2) -0.0029(19) 0.0014(18) -0.0088(19)
C235 0.036(3) 0.038(3) 0.025(2) -0.0038(19) -0.014(2) 0.001(2)
C234 0.023(2) 0.053(3) 0.032(2) -0.009(2) -0.016(2) -0.001(2)
C3 0.016(2) 0.031(2) 0.027(2) -0.0098(18) -0.0079(17) -0.0046(17)
C6 0.025(2) 0.0153(18) 0.023(2) -0.0036(16) -0.0032(17) -0.0035(16)
C115 0.024(3) 0.073(4) 0.038(3) -0.033(3) -0.010(2) 0.010(2)
C233 0.022(2) 0.045(3) 0.032(2) -0.013(2) -0.0062(19) -0.0079(19)
C135 0.036(3) 0.025(2) 0.032(2) 0.0059(19) -0.010(2) -0.0048(19)
C136 0.026(2) 0.023(2) 0.023(2) 0.0004(17) -0.0028(17) -0.0054(17)
C214 0.027(2) 0.047(3) 0.019(2) 0.0061(19) -0.0057(18) -0.019(2)
C125 0.033(3) 0.026(2) 0.046(3) -0.009(2) 0.008(2) -0.0143(19)
C116 0.026(2) 0.039(3) 0.035(3) -0.022(2) -0.0078(19) -0.0003(19)
C213 0.026(2) 0.035(2) 0.022(2) 0.0006(19) -0.0029(18) -0.0036(18)
C134 0.035(3) 0.043(3) 0.023(2) 0.008(2) -0.0048(19) -0.018(2)
C123 0.030(2) 0.033(2) 0.040(3) -0.016(2) -0.011(2) -0.0072(19)
C223 0.039(3) 0.026(2) 0.054(3) 0.015(2) -0.024(2) -0.011(2)
C11 0.023(2) 0.030(2) 0.028(2) 0.0090(18) -0.0093(18) -0.0081(17)
C98 0.046(3) 0.058(3) 0.071(4) -0.022(3) -0.035(3) 0.012(3)
C113 0.044(3) 0.048(3) 0.039(3) 0.013(2) 0.008(2) 0.019(2)
C97 0.061(4) 0.061(3) 0.040(3) -0.003(3) -0.017(3) -0.023(3)

loop_
_atom_type_symbol
_atom_type_description
_atom_type_scat_dispersion_real
_atom_type_scat_dispersion_imag
_atom_type_scat_source
C C 0.0033 0.0016 'International Tables Vol C Tables 4.2.6.8 and 6.1.1.4'
N N 0.0061 0.0033 'International Tables Vol C Tables 4.2.6.8 and 6.1.1.4'
O O 0.0106 0.0060 'International Tables Vol C Tables 4.2.6.8 and 6.1.1.4'
F F 0.0171 0.0103 'International Tables Vol C Tables 4.2.6.8 and 6.1.1.4'
S S 0.1246 0.1234 'International Tables Vol C Tables 4.2.6.8 and 6.1.1.4'
Cl Cl 0.1484 0.1585 'International Tables Vol C Tables 4.2.6.8 and 6.1.1.4'
Pd Pd -0.9988 1.0072 'International Tables Vol C Tables 4.2.6.8 and 6.1.1.4'
P P 0.1023 0.0942 'International Tables Vol C Tables 4.2.6.8 and 6.1.1.4'
H H 0.0000 0.0000 'International Tables Vol C Tables 4.2.6.8 and 6.1.1.4'

loop_
_geom_angle_atom_site_label_1
_geom_angle_atom_site_label_2
_geom_angle_atom_site_label_3
_geom_angle
C7 Pd1 P2 89.01(10)
C7 Pd1 P1 88.39(10)
P2 Pd1 P1 176.57(4)
C7 Pd1 Cl1 179.16(10)
P2 Pd1 Cl1 90.27(4)
P1 Pd1 Cl1 92.35(4)
C121 P1 C131 106.25(17)
C121 P1 C111 104.33(18)
C131 P1 C111 104.12(18)
C121 P1 Pd1 111.68(12)
C131 P1 Pd1 113.45(13)
C111 P1 Pd1 116.07(13)
C221 P2 C211 107.23(17)
C221 P2 C231 103.17(17)
C211 P2 C231 104.00(17)
C221 P2 Pd1 113.71(13)
C211 P2 Pd1 110.93(12)
C231 P2 Pd1 116.87(12)
O2 S1 O3 114.83(18)
O2 S1 O1 115.48(19)
O3 S1 O1 114.99(17)
O2 S1 C99 102.83(17)
O3 S1 C99 102.76(17)
O1 S1 C99 103.38(18)
C8 C7 C6 119.2(3)
C8 C7 Pd1 118.9(3)
C6 C7 Pd1 121.8(3)
C214 C215 C216 120.7(4)
C214 C215 H215 119.6
C216 C215 H215 119.6
F3 C99 F2 108.1(3)
F3 C99 F1 107.1(3)
F2 C99 F1 107.0(3)
F3 C99 S1 112.3(3)
F2 C99 S1 110.5(3)
F1 C99 S1 111.7(3)
C2 N1 C9 121.9(3)
C2 N1 C11 121.1(3)
C9 N1 C11 117.0(3)
C126 C121 C122 119.2(4)
C126 C121 P1 117.9(3)
C122 C121 P1 122.9(3)
C226 C221 C222 119.4(3)
C226 C221 P2 120.8(3)
C222 C221 P2 119.8(3)
C215 C216 C211 119.6(4)
C215 C216 H216 120.2
C211 C216 H216 120.2
C212 C211 C216 119.7(3)
C212 C211 P2 123.1(3)
C216 C211 P2 117.2(3)
C112 C111 C116 119.4(4)
C112 C111 P1 122.5(3)
C116 C111 P1 117.7(3)
C6 C5 C10 121.3(3)
C6 C5 H5 119.3
C10 C5 H5 119.3
C7 C8 C9 120.7(3)
C7 C8 H8 119.7
C9 C8 H8 119.7
C111 C112 C113 119.9(5)
C111 C112 H112 120.1
C113 C112 H112 120.1
C233 C232 C231 119.6(4)
C233 C232 H232 120.2
C231 C232 H232 120.2
C211 C212 C213 119.8(4)
C211 C212 H212 120.1
C213 C212 H212 120.1
C236 C231 C232 118.5(4)
C236 C231 P2 121.8(3)
C232 C231 P2 119.4(3)
C225 C226 C221 120.4(4)
C225 C226 H226 119.8
C221 C226 H226 119.8
C136 C131 C132 119.0(3)
C136 C131 P1 119.1(3)
C132 C131 P1 121.9(3)
C2 C21 H21A 109.5
C2 C21 H21B 109.5
H21A C21 H21B 109.5
C2 C21 H21C 109.5
H21A C21 H21C 109.5
H21B C21 H21C 109.5
N1 C2 C3 119.7(3)
N1 C2 C21 119.8(3)
C3 C2 C21 120.5(3)
C235 C236 C231 120.6(4)
C235 C236 H236 119.7
C231 C236 H236 119.7
C125 C124 C123 119.6(4)
C125 C124 H124 120.2
C123 C124 H124 120.2
C4 C10 C5 123.7(4)
C4 C10 C9 118.3(4)
C5 C10 C9 117.9(3)
C223 C222 C221 119.8(4)
C223 C222 H222 120.1
C221 C222 H222 120.1
C133 C132 C131 121.2(4)
C133 C132 H132 119.4
C131 C132 H132 119.4
N1 C9 C8 121.3(3)
N1 C9 C10 118.6(3)
C8 C9 C10 120.1(3)
C123 C122 C121 120.1(4)
C123 C122 H122 119.9
C121 C122 H122 119.9
C3 C4 C10 120.4(4)
C3 C4 H4 119.8
C10 C4 H4 119.8
C125 C126 C121 120.3(4)
C125 C126 H126 119.8
C121 C126 H126 119.8
C223 C224 C225 121.1(4)
C223 C224 H224 119.5
C225 C224 H224 119.5
C226 C225 C224 119.6(4)
C226 C225 H225 120.2
C224 C225 H225 120.2
C113 C114 C115 120.0(5)
C113 C114 H114 120.0
C115 C114 H114 120.0
C134 C133 C132 119.2(4)
C134 C133 H133 120.4
C132 C133 H133 120.4
C234 C235 C236 120.0(4)
C234 C235 H235 120.0
C236 C235 H235 120.0
C233 C234 C235 120.1(4)
C233 C234 H234 120.0
C235 C234 H234 120.0
C4 C3 C2 120.9(4)
C4 C3 H3 119.5
C2 C3 H3 119.5
C5 C6 C7 120.7(4)
C5 C6 H6 119.7
C7 C6 H6 119.7
C116 C115 C114 120.3(5)
C116 C115 H115 119.9
C114 C115 H115 119.9
C234 C233 C232 121.2(4)
C234 C233 H233 119.4
C232 C233 H233 119.4
C134 C135 C136 120.1(4)
C134 C135 H135 119.9
C136 C135 H135 119.9
C131 C136 C135 119.8(4)
C131 C136 H136 120.1
C135 C136 H136 120.1
C215 C214 C213 119.9(4)
C215 C214 H214 120.0
C213 C214 H214 120.0
C126 C125 C124 120.4(4)
C126 C125 H125 119.8
C124 C125 H125 119.8
C115 C116 C111 120.1(5)
C115 C116 H116 120.0
C111 C116 H116 120.0
C214 C213 C212 120.2(4)
C214 C213 H213 119.9
C212 C213 H213 119.9
C135 C134 C133 120.7(4)
C135 C134 H134 119.7
C133 C134 H134 119.7
C122 C123 C124 120.3(4)
C122 C123 H123 119.8
C124 C123 H123 119.8
C224 C223 C222 119.8(4)
C224 C223 H223 120.1
C222 C223 H223 120.1
N1 C11 H11A 109.5
N1 C11 H11B 109.5
H11A C11 H11B 109.5
N1 C11 H11C 109.5
H11A C11 H11C 109.5
H11B C11 H11C 109.5
Cl96 C98 Cl97 112.7(3)
Cl96 C98 H98A 109.1
Cl97 C98 H98A 109.1
Cl96 C98 H98B 109.1
Cl97 C98 H98B 109.1
H98A C98 H98B 107.8
C114 C113 C112 120.4(5)
C114 C113 H113 119.8
C112 C113 H113 119.8
Cl99 C97 Cl98 112.0(3)
Cl99 C97 H97A 109.2
Cl98 C97 H97A 109.2
Cl99 C97 H97B 109.2
Cl98 C97 H97B 109.2
H97A C97 H97B 107.9

loop_
_geom_bond_atom_site_label_1
_geom_bond_atom_site_label_2
_geom_bond_distance
Pd1 C7 1.998(4)
Pd1 P2 2.3175(11)
Pd1 P1 2.3380(11)
Pd1 Cl1 2.4005(12)
P1 C121 1.817(4)
P1 C131 1.818(4)
P1 C111 1.830(4)
P2 C221 1.818(4)
P2 C211 1.823(4)
P2 C231 1.825(4)
S1 O2 1.438(3)
S1 O3 1.440(3)
S1 O1 1.440(3)
S1 C99 1.828(4)
Cl96 C98 1.751(5)
Cl97 C98 1.751(5)
Cl98 C97 1.753(5)
Cl99 C97 1.749(5)
F1 C99 1.344(4)
C7 C8 1.385(5)
C7 C6 1.418(5)
F2 C99 1.328(5)
C215 C214 1.371(6)
C215 C216 1.386(5)
C215 H215 0.9500
F3 C99 1.326(5)
N1 C2 1.345(5)
N1 C9 1.399(5)
N1 C11 1.471(5)
C121 C126 1.392(5)
C121 C122 1.399(5)
C221 C226 1.387(5)
C221 C222 1.402(5)
C216 C211 1.406(5)
C216 H216 0.9500
C211 C212 1.380(5)
C111 C112 1.379(6)
C111 C116 1.401(6)
C5 C6 1.368(5)
C5 C10 1.411(5)
C5 H5 0.9500
C8 C9 1.401(5)
C8 H8 0.9500
C112 C113 1.397(6)
C112 H112 0.9500
C232 C233 1.391(6)
C232 C231 1.405(5)
C232 H232 0.9500
C212 C213 1.396(6)
C212 H212 0.9500
C231 C236 1.403(5)
C226 C225 1.378(6)
C226 H226 0.9500
C131 C136 1.386(5)
C131 C132 1.394(5)
C21 C2 1.492(5)
C21 H21A 0.9800
C21 H21B 0.9800
C21 H21C 0.9800
C2 C3 1.402(5)
C236 C235 1.385(6)
C236 H236 0.9500
C124 C125 1.383(7)
C124 C123 1.390(6)
C124 H124 0.9500
C10 C4 1.410(5)
C10 C9 1.429(5)
C222 C223 1.387(6)
C222 H222 0.9500
C132 C133 1.382(5)
C132 H132 0.9500
C122 C123 1.380(6)
C122 H122 0.9500
C4 C3 1.361(6)
C4 H4 0.9500
C126 C125 1.379(6)
C126 H126 0.9500
C224 C223 1.369(7)
C224 C225 1.383(7)
C224 H224 0.9500
C225 H225 0.9500
C114 C113 1.373(8)
C114 C115 1.381(8)
C114 H114 0.9500
C133 C134 1.382(6)
C133 H133 0.9500
C235 C234 1.383(6)
C235 H235 0.9500
C234 C233 1.365(6)
C234 H234 0.9500
C3 H3 0.9500
C6 H6 0.9500
C115 C116 1.380(6)
C115 H115 0.9500
C233 H233 0.9500
C135 C134 1.373(6)
C135 C136 1.401(6)
C135 H135 0.9500
C136 H136 0.9500
C214 C213 1.387(6)
C214 H214 0.9500
C125 H125 0.9500
C116 H116 0.9500
C213 H213 0.9500
C134 H134 0.9500
C123 H123 0.9500
C223 H223 0.9500
C11 H11A 0.9800
C11 H11B 0.9800
C11 H11C 0.9800
C98 H98A 0.9900
C98 H98B 0.9900
C113 H113 0.9500
C97 H97A 0.9900
C97 H97B 0.9900

loop_
_geom_torsion_atom_site_label_1
_geom_torsion_atom_site_label_2
_geom_torsion_atom_site_label_3
_geom_torsion_atom_site_label_4
_geom_torsion
C7 Pd1 P1 C121 144.92(17)
P2 Pd1 P1 C121 104.3(6)
Cl1 Pd1 P1 C121 -35.48(13)
C7 Pd1 P1 C131 -95.03(17)
P2 Pd1 P1 C131 -135.6(6)
Cl1 Pd1 P1 C131 84.56(13)
C7 Pd1 P1 C111 25.52(18)
P2 Pd1 P1 C111 -15.1(7)
Cl1 Pd1 P1 C111 -154.89(15)
C7 Pd1 P2 C221 110.02(17)
P1 Pd1 P2 C221 150.6(6)
Cl1 Pd1 P2 C221 -69.54(13)
C7 Pd1 P2 C211 -129.02(17)
P1 Pd1 P2 C211 -88.5(6)
Cl1 Pd1 P2 C211 51.41(13)
C7 Pd1 P2 C231 -10.07(18)
P1 Pd1 P2 C231 30.5(7)
Cl1 Pd1 P2 C231 170.37(14)
P2 Pd1 C7 C8 88.7(3)
P1 Pd1 C7 C8 -89.0(3)
Cl1 Pd1 C7 C8 120(8)
P2 Pd1 C7 C6 -93.2(3)
P1 Pd1 C7 C6 89.0(3)
Cl1 Pd1 C7 C6 -62(8)
O2 S1 C99 F3 -178.6(3)
O3 S1 C99 F3 -59.1(3)
O1 S1 C99 F3 60.9(3)
O2 S1 C99 F2 -57.9(3)
O3 S1 C99 F2 61.7(3)
O1 S1 C99 F2 -178.4(3)
O2 S1 C99 F1 61.0(3)
O3 S1 C99 F1 -179.4(3)
O1 S1 C99 F1 -59.5(3)
C131 P1 C121 C126 -169.6(3)
C111 P1 C121 C126 80.7(3)
Pd1 P1 C121 C126 -45.4(3)
C131 P1 C121 C122 10.1(4)
C111 P1 C121 C122 -99.6(3)
Pd1 P1 C121 C122 134.3(3)
C211 P2 C221 C226 74.2(3)
C231 P2 C221 C226 -35.3(4)
Pd1 P2 C221 C226 -162.8(3)
C211 P2 C221 C222 -106.1(3)
C231 P2 C221 C222 144.5(3)
Pd1 P2 C221 C222 16.9(3)
C214 C215 C216 C211 3.7(6)
C215 C216 C211 C212 -2.1(5)
C215 C216 C211 P2 176.9(3)
C221 P2 C211 C212 -14.9(4)
C231 P2 C211 C212 93.9(3)
Pd1 P2 C211 C212 -139.6(3)
C221 P2 C211 C216 166.1(3)
C231 P2 C211 C216 -85.0(3)
Pd1 P2 C211 C216 41.4(3)
C121 P1 C111 C112 -26.4(4)
C131 P1 C111 C112 -137.6(3)
Pd1 P1 C111 C112 96.9(3)
C121 P1 C111 C116 161.1(3)
C131 P1 C111 C116 49.9(3)
Pd1 P1 C111 C116 -75.5(3)
C6 C7 C8 C9 -2.0(5)
Pd1 C7 C8 C9 176.1(3)
C116 C111 C112 C113 0.4(6)
P1 C111 C112 C113 -171.9(4)
C216 C211 C212 C213 -1.1(6)
P2 C211 C212 C213 180.0(3)
C233 C232 C231 C236 -0.3(5)
C233 C232 C231 P2 -173.4(3)
C221 P2 C231 C236 140.1(3)
C211 P2 C231 C236 28.3(3)
Pd1 P2 C231 C236 -94.4(3)
C221 P2 C231 C232 -47.1(3)
C211 P2 C231 C232 -158.9(3)
Pd1 P2 C231 C232 78.5(3)
C222 C221 C226 C225 -0.5(6)
P2 C221 C226 C225 179.2(3)
C121 P1 C131 C136 103.5(3)
C111 P1 C131 C136 -146.7(3)
Pd1 P1 C131 C136 -19.6(3)
C121 P1 C131 C132 -76.6(3)
C111 P1 C131 C132 33.3(4)
Pd1 P1 C131 C132 160.3(3)
C9 N1 C2 C3 1.7(5)
C11 N1 C2 C3 -178.9(3)
C9 N1 C2 C21 -177.8(3)
C11 N1 C2 C21 1.7(5)
C232 C231 C236 C235 -0.4(6)
P2 C231 C236 C235 172.5(3)
C6 C5 C10 C4 175.3(4)
C6 C5 C10 C9 -3.0(5)
C226 C221 C222 C223 -1.3(6)
P2 C221 C222 C223 179.0(3)
C136 C131 C132 C133 -0.1(6)
P1 C131 C132 C133 -180.0(3)
C2 N1 C9 C8 173.7(3)
C11 N1 C9 C8 -5.7(5)
C2 N1 C9 C10 -3.5(5)
C11 N1 C9 C10 177.1(3)
C7 C8 C9 N1 -177.9(3)
C7 C8 C9 C10 -0.6(5)
C4 C10 C9 N1 2.0(5)
C5 C10 C9 N1 -179.6(3)
C4 C10 C9 C8 -175.3(3)
C5 C10 C9 C8 3.1(5)
C126 C121 C122 C123 -1.9(6)
P1 C121 C122 C123 178.5(3)
C5 C10 C4 C3 -177.1(4)
C9 C10 C4 C3 1.2(5)
C122 C121 C126 C125 2.6(6)
P1 C121 C126 C125 -177.8(3)
C221 C226 C225 C224 2.0(7)
C223 C224 C225 C226 -1.6(7)
C131 C132 C133 C134 1.1(6)
C231 C236 C235 C234 0.4(6)
C236 C235 C234 C233 0.3(7)
C10 C4 C3 C2 -3.0(6)
N1 C2 C3 C4 1.6(6)
C21 C2 C3 C4 -178.9(4)
C10 C5 C6 C7 0.4(6)
C8 C7 C6 C5 2.2(5)
Pd1 C7 C6 C5 -175.9(3)
C113 C114 C115 C116 0.4(7)
C235 C234 C233 C232 -1.0(7)
C231 C232 C233 C234 1.0(6)
C132 C131 C136 C135 -0.5(6)
P1 C131 C136 C135 179.4(3)
C134 C135 C136 C131 0.0(6)
C216 C215 C214 C213 -2.0(6)
C121 C126 C125 C124 -1.3(7)
C123 C124 C125 C126 -0.6(7)
C114 C115 C116 C111 0.9(7)
C112 C111 C116 C115 -1.3(6)
P1 C111 C116 C115 171.4(3)
C215 C214 C213 C212 -1.3(6)
C211 C212 C213 C214 2.8(6)
C136 C135 C134 C133 1.1(7)
C132 C133 C134 C135 -1.6(7)
C121 C122 C123 C124 0.0(6)
C125 C124 C123 C122 1.2(7)
C225 C224 C223 C222 -0.2(7)
C221 C222 C223 C224 1.6(6)
C115 C114 C113 C112 -1.4(8)
C111 C112 C113 C114 1.0(7)
